data_4116600
loop_
_publ_author_name
'Jineun Kim'
'Andrew S. Ichimura'
'Rui H. Huang'
'Mikhail Redko'
'Richard C. Phillips'
'James E. Jackson'
'James L. Dye'

_publ_section_title
;
 Crystalline Salts of Na-and K-(Alkalides) that Are Stable at Room
 Temperature
;
_journal_name_full 'Journal of the American Chemical Society'
_journal_page_first 10666
_journal_page_last 10667
_journal_paper_doi 10.1021/ja992667v
_journal_volume 121
_journal_year 1999
_chemical_formula_sum 'C26 H59 I K N8 O'
_chemical_formula_weight 665.81
_chemical_name_systematic
; 
 ? 
;
_space_group_IT_number 61
_symmetry_cell_setting orthorhombic
_symmetry_space_group_name_Hall '-P 2ac 2ab'
_symmetry_space_group_name_H-M 'P b c a'
_atom_sites_solution_hydrogens geom
_atom_sites_solution_primary direct
_atom_sites_solution_secondary difmap
_audit_creation_method SHELXL
_cell_angle_alpha 90.00
_cell_angle_beta 90.00
_cell_angle_gamma 90.00
_cell_formula_units_Z 8
_cell_length_a 17.815(4)
_cell_length_b 16.942(3)
_cell_length_c 23.136(5)
_cell_measurement_temperature 173(2)
_cell_volume 6983(3)
_computing_structure_refinement 'SHELXL-93 (Sheldrick, 1993)'
_computing_structure_solution 'SHELXS-86 (Sheldrick, 1990)'
_diffrn_ambient_temperature 293(2)
_diffrn_radiation_monochromator graphite
_diffrn_radiation_source 'fine-focus sealed tube'
_diffrn_radiation_type MoK\a
_diffrn_radiation_wavelength 0.71073
_diffrn_reflns_av_R_equivalents 0.0341
_diffrn_reflns_av_sigmaI/netI 0.0326
_diffrn_reflns_limit_h_max 23
_diffrn_reflns_limit_h_min -17
_diffrn_reflns_limit_k_max 20
_diffrn_reflns_limit_k_min -22
_diffrn_reflns_limit_l_max 30
_diffrn_reflns_limit_l_min -29
_diffrn_reflns_number 39221
_diffrn_reflns_theta_max 28.18
_diffrn_reflns_theta_min 1.76
_exptl_absorpt_coefficient_mu 1.066
_exptl_crystal_density_diffrn 1.267
_exptl_crystal_F_000 2808
_refine_diff_density_max 1.146
_refine_diff_density_min -1.010
_refine_diff_density_rms 0.072
_refine_ls_extinction_method none
_refine_ls_goodness_of_fit_all 1.036
_refine_ls_goodness_of_fit_obs 1.090
_refine_ls_matrix_type full
_refine_ls_number_parameters 334
_refine_ls_number_reflns 8312
_refine_ls_number_restraints 0
_refine_ls_restrained_S_all 1.036
_refine_ls_restrained_S_obs 1.090
_refine_ls_R_factor_all 0.0788
_refine_ls_R_factor_obs 0.0521
_refine_ls_shift/esd_max -0.001
_refine_ls_shift/esd_mean 0.000
_refine_ls_structure_factor_coef Fsqd
_refine_ls_weighting_details 'w=1/[\s^2^(Fo^2^)+(0.0499P)^2^+11.7179P] where P=(Fo^2^+2Fc^2^)/3'
_refine_ls_weighting_scheme calc
_refine_ls_wR_factor_all 0.1271
_refine_ls_wR_factor_obs 0.1147
_reflns_number_observed 6188
_reflns_number_total 8312
_reflns_observed_criterion >2sigma(I)
_cod_data_source_file ja992667v_2.cif
_cod_data_source_block Kaza222I
_cod_depositor_comments
;
The following automatic conversions were performed:

'_refine_ls_weighting_scheme' value 'calc
w=1/[\s^2^(Fo^2^)+(0.0499P)^2^+11.7179P] where P=(Fo^2^+2Fc^2^)/3'
was changed to 'calc'. New tag '_refine_ls_weighting_details' was
created. The value of the new tag was set to
'w=1/[\s^2^(Fo^2^)+(0.0499P)^2^+11.7179P] where P=(Fo^2^+2Fc^2^)/3'.

Automatic conversion script
Id: cif_fix_values 3143 2015-03-26 13:38:13Z robertas 
;
_cod_original_cell_volume 6983.0(24)
_cod_database_code 4116600

loop_
_symmetry_equiv_pos_as_xyz
'x, y, z'
'-x+1/2, -y, z+1/2'
'-x, y+1/2, -z+1/2'
'x+1/2, -y+1/2, -z'
'-x, -y, -z'
'x-1/2, y, -z-1/2'
'x, -y-1/2, z-1/2'
'-x-1/2, y-1/2, z'

loop_
_atom_site_aniso_label
_atom_site_aniso_U_11
_atom_site_aniso_U_22
_atom_site_aniso_U_33
_atom_site_aniso_U_23
_atom_site_aniso_U_13
_atom_site_aniso_U_12
I 0.0560(2) 0.03594(14) 0.0651(2) -0.00272(12) -0.01531(13) 0.00233(11)
K 0.0281(3) 0.0312(3) 0.0288(3) 0.0006(3) -0.0007(3) -0.0005(3)
N1 0.047(2) 0.052(2) 0.0302(15) -0.0020(13) 0.0039(13) 0.0000(14)
C2 0.070(3) 0.067(3) 0.028(2) -0.014(2) -0.002(2) -0.002(2)
C3 0.062(3) 0.061(3) 0.040(2) -0.014(2) -0.014(2) -0.004(2)
N4 0.042(2) 0.0373(15) 0.046(2) -0.0064(13) -0.0088(14) -0.0008(13)
C5 0.067(3) 0.057(3) 0.089(4) 0.004(3) 0.003(3) 0.015(2)
C6 0.048(2) 0.046(2) 0.063(3) -0.007(2) -0.016(2) -0.011(2)
C7 0.041(2) 0.037(2) 0.069(3) 0.005(2) -0.003(2) -0.010(2)
N8 0.0322(14) 0.0327(14) 0.049(2) 0.0084(13) -0.0020(13) -0.0005(11)
C9 0.060(3) 0.049(2) 0.086(3) 0.005(2) -0.019(2) 0.018(2)
C10 0.041(2) 0.043(2) 0.056(2) 0.016(2) 0.013(2) -0.002(2)
C11 0.050(2) 0.055(2) 0.040(2) 0.012(2) 0.014(2) 0.001(2)
N12 0.042(2) 0.048(2) 0.0304(15) 0.0067(13) 0.0014(12) 0.0019(13)
C13 0.062(3) 0.062(2) 0.027(2) -0.004(2) 0.002(2) -0.003(2)
C14 0.047(2) 0.046(2) 0.037(2) -0.011(2) 0.007(2) 0.000(2)
N15 0.0355(15) 0.039(2) 0.0335(15) -0.0055(12) 0.0007(12) 0.0035(12)
C16 0.041(2) 0.079(3) 0.054(2) -0.004(2) -0.004(2) -0.003(2)
C17 0.044(2) 0.034(2) 0.051(2) -0.004(2) 0.002(2) 0.0059(15)
C18 0.045(2) 0.031(2) 0.055(2) 0.007(2) 0.001(2) 0.0031(15)
N19 0.042(2) 0.0343(15) 0.0365(15) 0.0062(12) 0.0035(12) -0.0007(12)
C20 0.043(2) 0.062(3) 0.061(3) -0.003(2) -0.004(2) -0.003(2)
C21 0.054(2) 0.047(2) 0.040(2) 0.016(2) 0.004(2) 0.003(2)
C22 0.064(3) 0.067(3) 0.028(2) 0.010(2) 0.001(2) -0.001(2)
C23 0.057(2) 0.062(2) 0.034(2) -0.002(2) 0.017(2) -0.001(2)
C24 0.041(2) 0.056(2) 0.046(2) -0.009(2) 0.019(2) -0.001(2)
N25 0.0349(15) 0.043(2) 0.040(2) 0.0002(13) 0.0086(12) 0.0018(12)
C26 0.068(3) 0.052(2) 0.051(2) -0.004(2) 0.004(2) -0.010(2)
C27 0.029(2) 0.060(2) 0.062(3) 0.001(2) 0.006(2) 0.005(2)
C28 0.034(2) 0.056(2) 0.057(2) 0.006(2) -0.011(2) 0.002(2)
N29 0.0345(15) 0.043(2) 0.040(2) 0.0040(13) -0.0069(12) 0.0010(12)
C30 0.070(3) 0.047(2) 0.079(3) -0.001(2) 0.007(2) -0.006(2)
C31 0.051(2) 0.062(2) 0.040(2) 0.009(2) -0.013(2) 0.004(2)
C32 0.056(2) 0.065(3) 0.033(2) 0.018(2) -0.001(2) 0.010(2)
O101 0.428(15) 0.139(6) 0.242(9) -0.016(6) -0.169(10) 0.092(8)
C102 0.208(9) 0.096(5) 0.077(4) -0.017(4) -0.075(5) 0.056(5)
C103 0.061(2) 0.039(2) 0.033(2) 0.0055(15) -0.015(2) 0.007(2)

loop_
_atom_site_label
_atom_site_type_symbol
_atom_site_fract_x
_atom_site_fract_y
_atom_site_fract_z
_atom_site_U_iso_or_equiv
_atom_site_thermal_displace_type
_atom_site_occupancy
_atom_site_calc_flag
_atom_site_refinement_flags
I I 0.11893(2) 0.103368(14) 0.334780(13) 0.05233(10) Uani 1 d .
K K 0.05982(4) -0.24509(4) 0.39656(3) 0.02936(14) Uani 1 d .
N1 N 0.0262(2) -0.2635(2) 0.52950(12) 0.0432(7) Uani 1 d .
C2 C 0.0506(3) -0.1913(3) 0.5598(2) 0.0548(10) Uani 1 d .
H2A H 0.0534(3) -0.2024(3) 0.6009(2) 0.066 Uiso 1 calc R
H2B H 0.0128(3) -0.1508(3) 0.5543(2) 0.066 Uiso 1 calc R
C3 C 0.1257(2) -0.1590(3) 0.5401(2) 0.0545(10) Uani 1 d .
H3A H 0.1401(2) -0.1162(3) 0.5656(2) 0.065 Uiso 1 calc R
H3B H 0.1631(2) -0.2003(3) 0.5439(2) 0.065 Uiso 1 calc R
N4 N 0.1267(2) -0.1296(2) 0.47981(13) 0.0416(7) Uani 1 d .
C5 C 0.0794(3) -0.0592(3) 0.4739(2) 0.0708(13) Uani 1 d .
H5A H 0.0288(3) -0.0718(3) 0.4850(2) 0.106 Uiso 1 calc R
H5B H 0.0800(3) -0.0416(3) 0.4345(2) 0.106 Uiso 1 calc R
H5C H 0.0983(3) -0.0180(3) 0.4985(2) 0.106 Uiso 1 calc R
C6 C 0.2047(2) -0.1112(2) 0.4630(2) 0.0523(10) Uani 1 d .
H6A H 0.2365(2) -0.1551(2) 0.4740(2) 0.063 Uiso 1 calc R
H6B H 0.2212(2) -0.0653(2) 0.4846(2) 0.063 Uiso 1 calc R
C7 C 0.2160(2) -0.0950(2) 0.3990(2) 0.0493(9) Uani 1 d .
H7A H 0.1856(2) -0.0499(2) 0.3881(2) 0.059 Uiso 1 calc R
H7B H 0.2681(2) -0.0811(2) 0.3925(2) 0.059 Uiso 1 calc R
N8 N 0.1965(2) -0.1619(2) 0.36106(13) 0.0380(6) Uani 1 d .
C9 C 0.2529(3) -0.2255(3) 0.3675(2) 0.0648(12) Uani 1 d .
H9A H 0.2540(3) -0.2428(3) 0.4070(2) 0.097 Uiso 1 calc R
H9B H 0.3015(3) -0.2058(3) 0.3568(2) 0.097 Uiso 1 calc R
H9C H 0.2398(3) -0.2690(3) 0.3429(2) 0.097 Uiso 1 calc R
C10 C 0.1947(2) -0.1353(2) 0.3007(2) 0.0466(9) Uani 1 d .
H10A H 0.2444(2) -0.1168(2) 0.2901(2) 0.056 Uiso 1 calc R
H10B H 0.1607(2) -0.0908(2) 0.2977(2) 0.056 Uiso 1 calc R
C11 C 0.1704(2) -0.1982(2) 0.2577(2) 0.0484(9) Uani 1 d .
H11A H 0.1743(2) -0.1767(2) 0.2189(2) 0.058 Uiso 1 calc R
H11B H 0.2048(2) -0.2424(2) 0.2603(2) 0.058 Uiso 1 calc R
N12 N 0.0927(2) -0.2276(2) 0.26662(12) 0.0401(7) Uani 1 d .
C13 C 0.0839(2) -0.3050(2) 0.2382(2) 0.0504(9) Uani 1 d .
H13A H 0.1078(2) -0.3028(2) 0.2006(2) 0.060 Uiso 1 calc R
H13B H 0.0309(2) -0.3147(2) 0.2321(2) 0.060 Uiso 1 calc R
C14 C 0.1167(2) -0.3743(2) 0.2717(2) 0.0431(8) Uani 1 d .
H14A H 0.1139(2) -0.4211(2) 0.2476(2) 0.052 Uiso 1 calc R
H14B H 0.1693(2) -0.3637(2) 0.2792(2) 0.052 Uiso 1 calc R
N15 N 0.0790(2) -0.3912(2) 0.32741(12) 0.0360(6) Uani 1 d .
C16 C 0.0026(2) -0.4204(3) 0.3168(2) 0.0581(11) Uani 1 d .
H16A H -0.0257(2) -0.3810(3) 0.2965(2) 0.087 Uiso 1 calc R
H16B H -0.0214(2) -0.4316(3) 0.3531(2) 0.087 Uiso 1 calc R
H16C H 0.0049(2) -0.4677(3) 0.2940(2) 0.087 Uiso 1 calc R
C17 C 0.1231(2) -0.4513(2) 0.3587(2) 0.0430(8) Uani 1 d .
H17A H 0.1756(2) -0.4359(2) 0.3583(2) 0.052 Uiso 1 calc R
H17B H 0.1190(2) -0.5012(2) 0.3384(2) 0.052 Uiso 1 calc R
C18 C 0.0983(2) -0.4630(2) 0.4213(2) 0.0435(8) Uani 1 d .
H18A H 0.0455(2) -0.4768(2) 0.4217(2) 0.052 Uiso 1 calc R
H18B H 0.1259(2) -0.5071(2) 0.4376(2) 0.052 Uiso 1 calc R
N19 N 0.1098(2) -0.3931(2) 0.45841(12) 0.0374(6) Uani 1 d .
C20 C 0.1908(2) -0.3831(3) 0.4709(2) 0.0552(10) Uani 1 d .
H20A H 0.2177(2) -0.3764(3) 0.4353(2) 0.083 Uiso 1 calc R
H20B H 0.2092(2) -0.4291(3) 0.4906(2) 0.083 Uiso 1 calc R
H20C H 0.1979(2) -0.3375(3) 0.4949(2) 0.083 Uiso 1 calc R
C21 C 0.0675(2) -0.4036(2) 0.5128(2) 0.0470(9) Uani 1 d .
H21A H 0.0886(2) -0.4481(2) 0.5335(2) 0.056 Uiso 1 calc R
H21B H 0.0159(2) -0.4167(2) 0.5033(2) 0.056 Uiso 1 calc R
C22 C 0.0673(3) -0.3326(3) 0.5525(2) 0.0532(10) Uani 1 d .
H22A H 0.0450(3) -0.3478(3) 0.5891(2) 0.064 Uiso 1 calc R
H22B H 0.1188(3) -0.3172(3) 0.5601(2) 0.064 Uiso 1 calc R
C23 C -0.0563(2) -0.2745(3) 0.5387(2) 0.0507(10) Uani 1 d .
H23A H -0.0680(2) -0.2626(3) 0.5788(2) 0.061 Uiso 1 calc R
H23B H -0.0688(2) -0.3295(3) 0.5321(2) 0.061 Uiso 1 calc R
C24 C -0.1053(2) -0.2235(2) 0.5000(2) 0.0477(9) Uani 1 d .
H24A H -0.1573(2) -0.2306(2) 0.5113(2) 0.057 Uiso 1 calc R
H24B H -0.0925(2) -0.1685(2) 0.5066(2) 0.057 Uiso 1 calc R
N25 N -0.0985(2) -0.2403(2) 0.43766(13) 0.0395(7) Uani 1 d .
C26 C -0.1209(3) -0.3221(2) 0.4249(2) 0.0573(11) Uani 1 d .
H26A H -0.1160(3) -0.3318(2) 0.3842(2) 0.086 Uiso 1 calc R
H26B H -0.1722(3) -0.3299(2) 0.4364(2) 0.086 Uiso 1 calc R
H26C H -0.0892(3) -0.3578(2) 0.4459(2) 0.086 Uiso 1 calc R
C27 C -0.1459(2) -0.1849(3) 0.4045(2) 0.0505(10) Uani 1 d .
H27A H -0.1379(2) -0.1320(3) 0.4192(2) 0.061 Uiso 1 calc R
H27B H -0.1982(2) -0.1983(3) 0.4111(2) 0.061 Uiso 1 calc R
C28 C -0.1312(2) -0.1849(3) 0.3396(2) 0.0488(9) Uani 1 d .
H28A H -0.1425(2) -0.2369(3) 0.3244(2) 0.059 Uiso 1 calc R
H28B H -0.1651(2) -0.1476(3) 0.3214(2) 0.059 Uiso 1 calc R
N29 N -0.0534(2) -0.1641(2) 0.32406(12) 0.0389(7) Uani 1 d .
C30 C -0.0388(3) -0.0807(3) 0.3376(2) 0.0656(12) Uani 1 d .
H30A H 0.0119(3) -0.0678(3) 0.3273(2) 0.098 Uiso 1 calc R
H30B H -0.0460(3) -0.0720(3) 0.3782(2) 0.098 Uiso 1 calc R
H30C H -0.0728(3) -0.0480(3) 0.3161(2) 0.098 Uiso 1 calc R
C31 C -0.0417(2) -0.1792(3) 0.2619(2) 0.0508(10) Uani 1 d .
H31A H -0.0731(2) -0.1433(3) 0.2400(2) 0.061 Uiso 1 calc R
H31B H -0.0582(2) -0.2325(3) 0.2533(2) 0.061 Uiso 1 calc R
C32 C 0.0392(2) -0.1698(3) 0.2416(2) 0.0514(10) Uani 1 d .
H32A H 0.0404(2) -0.1747(3) 0.1998(2) 0.062 Uiso 1 calc R
H32B H 0.0561(2) -0.1170(3) 0.2513(2) 0.062 Uiso 1 calc R
O101 O 0.2069(7) -0.0013(5) 0.1420(4) 0.270(6) Uani 1 d .
H101 H 0.2235(7) -0.0464(5) 0.1427(4) 0.405 Uiso 1 calc R
C102 C 0.2286(5) 0.0362(4) 0.1880(3) 0.127(3) Uani 1 d .
H10C H 0.2830(5) 0.0358(4) 0.1877(3) 0.152 Uiso 1 calc R
H10D H 0.2130(5) 0.0047(4) 0.2208(3) 0.152 Uiso 1 calc R
C103 C 0.2067(2) 0.1136(2) 0.1995(2) 0.0443(9) Uani 1 d .
H10E H 0.2285(2) 0.1305(2) 0.2354(2) 0.066 Uiso 1 calc R
H10F H 0.1530(2) 0.1162(2) 0.2022(2) 0.066 Uiso 1 calc R
H10G H 0.2236(2) 0.1475(2) 0.1689(2) 0.066 Uiso 1 calc R

loop_
_atom_type_symbol
_atom_type_description
_atom_type_scat_dispersion_real
_atom_type_scat_dispersion_imag
_atom_type_scat_source
C C 0.0033 0.0016 'International Tables Vol C Tables 4.2.6.8 and 6.1.1.4'
H H 0.0000 0.0000 'International Tables Vol C Tables 4.2.6.8 and 6.1.1.4'
N N 0.0061 0.0033 'International Tables Vol C Tables 4.2.6.8 and 6.1.1.4'
K K 0.2009 0.2494 'International Tables Vol C Tables 4.2.6.8 and 6.1.1.4'
I I -0.4742 1.8119 'International Tables Vol C Tables 4.2.6.8 and 6.1.1.4'
O O 0.0106 0.0060 'International Tables Vol C Tables 4.2.6.8 and 6.1.1.4'

loop_
_geom_angle_atom_site_label_1
_geom_angle_atom_site_label_2
_geom_angle_atom_site_label_3
_geom_angle
N8 K N29 100.62(8)
N8 K N15 98.87(8)
N29 K N15 99.20(8)
N8 K N25 149.71(8)
N29 K N25 61.52(8)
N15 K N25 107.70(8)
N8 K N4 62.30(9)
N29 K N4 109.44(9)
N15 K N4 147.82(8)
N25 K N4 98.86(9)
N8 K N19 106.68(8)
N29 K N19 148.63(8)
N15 K N19 61.91(8)
N25 K N19 98.64(8)
N4 K N19 96.91(8)
N8 K N12 61.42(8)
N29 K N12 62.08(8)
N15 K N12 62.07(8)
N25 K N12 119.34(8)
N4 K N12 119.33(9)
N19 K N12 119.12(8)
N8 K N1 118.65(8)
N29 K N1 118.01(8)
N15 K N1 117.76(8)
N25 K N1 60.69(8)
N4 K N1 60.80(9)
N19 K N1 60.73(8)
N12 K N1 179.83(9)
C2 N1 C22 109.8(3)
C2 N1 C23 108.9(3)
C22 N1 C23 109.7(3)
C2 N1 K 109.0(2)
C22 N1 K 109.6(2)
C23 N1 K 109.8(2)
N1 C2 C3 114.6(3)
N4 C3 C2 114.6(3)
C5 N4 C6 110.2(3)
C5 N4 C3 110.7(3)
C6 N4 C3 109.3(3)
C5 N4 K 104.1(3)
C6 N4 K 110.1(2)
C3 N4 K 112.4(2)
N4 C6 C7 114.8(3)
N8 C7 C6 114.2(3)
C10 N8 C7 109.5(3)
C10 N8 C9 109.5(3)
C7 N8 C9 109.8(3)
C10 N8 K 113.3(2)
C7 N8 K 113.5(2)
C9 N8 K 100.7(2)
N8 C10 C11 114.4(3)
N12 C11 C10 114.1(3)
C13 N12 C32 110.1(3)
C13 N12 C11 109.6(3)
C32 N12 C11 108.9(3)
C13 N12 K 109.2(2)
C32 N12 K 108.8(2)
C11 N12 K 110.2(2)
N12 C13 C14 114.7(3)
N15 C14 C13 114.7(3)
C16 N15 C17 110.1(3)
C16 N15 C14 109.9(3)
C17 N15 C14 108.6(3)
C16 N15 K 105.3(2)
C17 N15 K 111.8(2)
C14 N15 K 111.1(2)
N15 C17 C18 113.6(3)
N19 C18 C17 114.0(3)
C21 N19 C18 109.2(3)
C21 N19 C20 110.2(3)
C18 N19 C20 109.8(3)
C21 N19 K 110.7(2)
C18 N19 K 110.5(2)
C20 N19 K 106.5(2)
N19 C21 C22 115.1(3)
N1 C22 C21 114.2(3)
N1 C23 C24 114.2(3)
N25 C24 C23 114.7(3)
C26 N25 C24 110.8(3)
C26 N25 C27 109.8(3)
C24 N25 C27 109.7(3)
C26 N25 K 99.7(2)
C24 N25 K 113.3(2)
C27 N25 K 113.2(2)
N25 C27 C28 114.4(3)
N29 C28 C27 113.8(3)
C30 N29 C28 110.1(3)
C30 N29 C31 110.5(3)
C28 N29 C31 109.2(3)
C30 N29 K 101.8(2)
C28 N29 K 113.0(2)
C31 N29 K 112.1(2)
N29 C31 C32 114.5(3)
N12 C32 C31 114.8(3)
O101 C102 C103 122.3(6)

loop_
_geom_bond_atom_site_label_1
_geom_bond_atom_site_label_2
_geom_bond_distance
K N8 2.931(3)
K N29 2.961(3)
K N15 2.967(3)
K N25 2.977(3)
K N4 2.993(3)
K N19 3.021(3)
K N12 3.077(3)
K N1 3.149(3)
N1 C2 1.477(5)
N1 C22 1.480(5)
N1 C23 1.497(5)
C2 C3 1.516(6)
C3 N4 1.481(5)
N4 C5 1.468(5)
N4 C6 1.476(5)
C6 C7 1.519(6)
C7 N8 1.474(5)
N8 C10 1.469(5)
N8 C9 1.480(5)
C10 C11 1.521(6)
C11 N12 1.485(5)
N12 C13 1.475(5)
N12 C32 1.484(5)
C13 C14 1.522(5)
C14 N15 1.481(4)
N15 C16 1.470(5)
N15 C17 1.476(5)
C17 C18 1.528(5)
C18 N19 1.477(5)
N19 C21 1.476(4)
N19 C20 1.482(5)
C21 C22 1.514(6)
C23 C24 1.520(6)
C24 N25 1.476(5)
N25 C26 1.471(5)
N25 C27 1.478(5)
C27 C28 1.523(6)
C28 N29 1.475(5)
N29 C30 1.469(5)
N29 C31 1.476(5)
C31 C32 1.525(6)
O101 C102 1.298(9)
C102 C103 1.394(7)
